data_4321205
loop_
_publ_author_name
'Chi-Wing Tsang'
'Qingchuan Yang'
'Eric Tung-Po Sze'
'Thomas C. W. Mak'
'Dominic T. W. Chan'
'Zuowei Xie'

_publ_section_title
;
 Synthesis and Structural Characterization of Highly Chlorinated,
 Brominated, Iodinated, and Methylated Carborane Anions, 1-H-CB9X9-,
 1-NH2-CB9X9- (X = Cl, Br, I), and 1-H-CB9(CH3)9-
;
_journal_name_full 'Inorganic Chemistry'
_journal_page_first 3582
_journal_page_last 3589
_journal_paper_doi 10.1021/ic000137q
_journal_volume 39
_journal_year 2000
_chemical_formula_sum 'C18 H22 Ag3 B18 Br18 N O4'
_chemical_formula_weight 2272.94
_chemical_name_systematic
; 
 ? 
;
_space_group_IT_number 14
_symmetry_cell_setting monoclinic
_symmetry_space_group_name_Hall '-P 2ybc'
_symmetry_space_group_name_H-M 'P 1 21/c 1'
_atom_sites_solution_hydrogens geom
_atom_sites_solution_primary direct
_atom_sites_solution_secondary difmap
_audit_creation_method SHELXL-97
_cell_angle_alpha 90.00
_cell_angle_beta 96.647(7)
_cell_angle_gamma 90.00
_cell_formula_units_Z 4
_cell_length_a 18.848(2)
_cell_length_b 16.323(2)
_cell_length_c 17.9470(16)
_cell_measurement_temperature 293(2)
_cell_volume 5484.4(10)
_computing_structure_refinement 'SHELXL-97 (Sheldrick, 1997)'
_computing_structure_solution 'SHELXS-97 (Sheldrick, 1990)'
_diffrn_ambient_temperature 293(2)
_diffrn_measured_fraction_theta_full 0.818
_diffrn_measured_fraction_theta_max 0.818
_diffrn_measurement_device_type IP
_diffrn_radiation_monochromator graphite
_diffrn_radiation_source 'fine-focus sealed tube'
_diffrn_radiation_type MoK\a
_diffrn_radiation_wavelength 0.71073
_diffrn_reflns_av_R_equivalents 0.0000
_diffrn_reflns_av_sigmaI/netI 0.1225
_diffrn_reflns_limit_h_max 20
_diffrn_reflns_limit_h_min -20
_diffrn_reflns_limit_k_max 17
_diffrn_reflns_limit_k_min 0
_diffrn_reflns_limit_l_max 19
_diffrn_reflns_limit_l_min 0
_diffrn_reflns_number 6238
_diffrn_reflns_theta_full 25.00
_diffrn_reflns_theta_max 25.00
_diffrn_reflns_theta_min 1.66
_exptl_absorpt_coefficient_mu 14.205
_exptl_absorpt_correction_T_max 1.230
_exptl_absorpt_correction_T_min 0.693
_exptl_absorpt_correction_type abscor
_exptl_crystal_colour pale_brown
_exptl_crystal_density_diffrn 2.753
_exptl_crystal_density_method 'not measured'
_exptl_crystal_description block
_exptl_crystal_F_000 4120
_exptl_crystal_size_max 0.52
_exptl_crystal_size_mid 0.50
_exptl_crystal_size_min 0.48
_refine_diff_density_max 0.931
_refine_diff_density_min -0.683
_refine_diff_density_rms 0.180
_refine_ls_extinction_coef 0.000000(12)
_refine_ls_extinction_expression Fc^*^=kFc[1+0.001xFc^2^\l^3^/sin(2\q)]^-1/4^
_refine_ls_extinction_method SHELXL
_refine_ls_goodness_of_fit_ref 1.175
_refine_ls_hydrogen_treatment mixed
_refine_ls_matrix_type full
_refine_ls_number_parameters 560
_refine_ls_number_reflns 6238
_refine_ls_number_restraints 82
_refine_ls_restrained_S_all 1.167
_refine_ls_R_factor_all 0.1215
_refine_ls_R_factor_gt 0.0851
_refine_ls_shift/su_max 0.676
_refine_ls_shift/su_mean 0.013
_refine_ls_structure_factor_coef Fsqd
_refine_ls_weighting_details 'calc w=1/[\s^2^(Fo^2^)+(0.0371P)^2^+10.9865P] where P=(Fo^2^+2Fc^2^)/3'
_refine_ls_weighting_scheme calc
_refine_ls_wR_factor_gt 0.1330
_refine_ls_wR_factor_ref 0.1459
_reflns_number_gt 5044
_reflns_number_total 6238
_reflns_threshold_expression >2sigma(I)
_cod_data_source_file ic000137q_3.cif
_cod_data_source_block Ag3[3]2[NO3](THF)(benzene)2
_cod_original_cell_volume 5484.4(11)
_cod_database_code 4321205

loop_
_symmetry_equiv_pos_as_xyz
'x, y, z'
'-x, y+1/2, -z+1/2'
'-x, -y, -z'
'x, -y-1/2, z-1/2'

loop_
_atom_site_label
_atom_site_type_symbol
_atom_site_fract_x
_atom_site_fract_y
_atom_site_fract_z
_atom_site_U_iso_or_equiv
_atom_site_adp_type
_atom_site_occupancy
_atom_site_symmetry_multiplicity
_atom_site_calc_flag
_atom_site_refinement_flags
_atom_site_disorder_assembly
_atom_site_disorder_group
Ag1 Ag 2.21087(4) 0.12716(4) 0.27880(3) 0.0657(2) Uani 1 1 d . . .
Ag2 Ag 1.81316(4) 0.08650(6) 0.45291(4) 0.0997(3) Uani 1 1 d . . .
Ag3 Ag 1.60926(4) 0.22490(5) 0.54352(4) 0.0754(3) Uani 1 1 d . . .
N1 N 1.7164(4) 0.0974(4) 0.5682(4) 0.074(3) Uani 1 1 d . . .
O1 O 1.7671(3) 0.0497(4) 0.5756(3) 0.083(2) Uani 1 1 d . . .
O2 O 1.7122(3) 0.1444(4) 0.5103(3) 0.081(2) Uani 1 1 d . . .
O3 O 1.6683(3) 0.0997(4) 0.6092(3) 0.081(2) Uani 1 1 d . . .
O4 O 1.7962(5) -0.0241(7) 0.3442(5) 0.284(5) Uani 1 1 d . . .
Br12 Br 2.49429(5) 0.47044(5) 0.39787(4) 0.0514(3) Uani 1 1 d . . .
Br13 Br 2.28362(4) 0.36794(6) 0.39897(4) 0.0638(3) Uani 1 1 d . . .
Br14 Br 2.30879(4) 0.23130(6) 0.19663(3) 0.0506(3) Uani 1 1 d . . .
Br15 Br 2.51806(4) 0.34377(5) 0.19548(3) 0.0533(3) Uani 1 1 d . . .
Br16 Br 2.44897(5) 0.30894(6) 0.53541(3) 0.0624(3) Uani 1 1 d . . .
Br17 Br 2.31632(4) 0.13427(6) 0.39505(4) 0.0595(3) Uani 1 1 d . . .
Br18 Br 2.48125(5) 0.11395(5) 0.24332(4) 0.0562(3) Uani 1 1 d . . .
Br19 Br 2.61600(4) 0.28706(6) 0.38678(4) 0.0539(3) Uani 1 1 d . . .
Br20 Br 2.51460(5) 0.10837(5) 0.46430(4) 0.0619(3) Uani 1 1 d . . .
Br22 Br 1.94263(5) 0.34885(6) 0.21361(4) 0.0644(3) Uani 1 1 d . . .
Br23 Br 2.09285(5) 0.44410(5) 0.39116(4) 0.0616(3) Uani 1 1 d . . .
Br24 Br 1.97354(5) 0.33782(6) 0.55682(4) 0.0595(3) Uani 1 1 d . . .
Br25 Br 1.81913(4) 0.24506(7) 0.37950(4) 0.0704(3) Uani 1 1 d . . .
Br26 Br 2.12658(4) 0.26497(5) 0.26042(4) 0.0521(3) Uani 1 1 d . . .
Br27 Br 2.15078(4) 0.25500(5) 0.51265(4) 0.0535(3) Uani 1 1 d . . .
Br28 Br 1.95461(4) 0.11039(5) 0.50225(4) 0.0505(2) Uani 1 1 d . . .
Br29 Br 1.93502(5) 0.11793(6) 0.25513(4) 0.0611(3) Uani 1 1 d . . .
Br30 Br 2.10813(4) 0.07071(5) 0.38411(4) 0.0466(2) Uani 1 1 d . . .
C11 C 2.2213(3) -0.0208(5) 0.2287(3) 0.080(4) Uani 1 1 d D . .
H11 H 2.2169 -0.0447 0.2750 0.096 Uiso 1 1 calc R . .
C12 C 2.1629(3) 0.0145(4) 0.1898(3) 0.061(3) Uani 1 1 d D . .
H12 H 2.1189 0.0154 0.2085 0.073 Uiso 1 1 calc R . .
C13 C 2.1722(3) 0.0491(4) 0.1207(3) 0.067(3) Uani 1 1 d D . .
H13 H 2.1343 0.0767 0.0937 0.080 Uiso 1 1 calc R . .
C14 C 2.2357(3) 0.0432(5) 0.0920(3) 0.092(4) Uani 1 1 d D . .
H14 H 2.2404 0.0639 0.0446 0.110 Uiso 1 1 calc R . .
C15 C 2.2906(4) 0.0079(5) 0.1321(3) 0.079(3) Uani 1 1 d D . .
H15 H 2.3336 0.0035 0.1116 0.095 Uiso 1 1 calc R . .
C16 C 2.2865(3) -0.0220(5) 0.2016(3) 0.089(4) Uani 1 1 d D . .
H16 H 2.3267 -0.0429 0.2303 0.107 Uiso 1 1 calc R . .
C21 C 1.6455(4) 0.3438(5) 0.6282(3) 0.107(4) Uani 1 1 d D . .
H21 H 1.5987 0.3551 0.6364 0.128 Uiso 1 1 calc R . .
C22 C 1.6731(3) 0.3830(5) 0.5715(4) 0.131(4) Uani 1 1 d D . .
H22 H 1.6451 0.4161 0.5376 0.157 Uiso 1 1 calc R . .
C23 C 1.7456(4) 0.3712(5) 0.5669(4) 0.117(5) Uani 1 1 d D . .
H23 H 1.7690 0.4028 0.5341 0.140 Uiso 1 1 calc R . .
C24 C 1.7823(4) 0.3132(5) 0.6106(4) 0.098(4) Uani 1 1 d D . .
H24 H 1.8294 0.3012 0.6041 0.118 Uiso 1 1 calc R . .
C25 C 1.7508(3) 0.2743(5) 0.6619(4) 0.095(4) Uani 1 1 d D . .
H25 H 1.7769 0.2351 0.6911 0.114 Uiso 1 1 calc R . .
C26 C 1.6836(3) 0.2881(5) 0.6740(4) 0.090(4) Uani 1 1 d D . .
H26 H 1.6632 0.2612 0.7120 0.108 Uiso 1 1 calc R . .
C31 C 1.7440(10) 0.0130(8) 0.2863(5) 0.367(9) Uani 1 1 d . . .
H31A H 1.7307 -0.0245 0.2451 0.440 Uiso 1 1 calc R . .
H31B H 1.7618 0.0636 0.2670 0.440 Uiso 1 1 calc R . .
C32 C 1.6834(7) 0.0281(6) 0.3313(5) 0.199(5) Uani 1 1 d . . .
H32A H 1.6852 0.0843 0.3490 0.239 Uiso 1 1 calc R . .
H32B H 1.6385 0.0203 0.2997 0.239 Uiso 1 1 calc R . .
C33 C 1.6869(7) -0.0280(8) 0.3957(4) 0.206(6) Uani 1 1 d . . .
H33A H 1.6512 -0.0708 0.3871 0.247 Uiso 1 1 calc R . .
H33B H 1.6794 0.0014 0.4411 0.247 Uiso 1 1 calc R . .
C34 C 1.7597(8) -0.0626(8) 0.4015(5) 0.182(8) Uani 1 1 d . . .
H34A H 1.7848 -0.0518 0.4508 0.218 Uiso 1 1 calc R . .
H34B H 1.7575 -0.1215 0.3939 0.218 Uiso 1 1 calc R . .
C1 C 2.3983(3) 0.3595(3) 0.2931(2) 0.032(2) Uani 1 1 d D . .
H1 H 2.3744 0.4111 0.2596 0.039 Uiso 1 1 calc R . .
B12 B 2.4586(3) 0.3677(3) 0.3628(2) 0.032(2) Uani 1 1 d D . .
B13 B 2.3684(2) 0.3227(3) 0.3665(2) 0.030(2) Uani 1 1 d D . .
B14 B 2.3781(3) 0.2632(3) 0.2782(2) 0.042(3) Uani 1 1 d D . .
B15 B 2.4678(3) 0.3087(3) 0.2777(2) 0.026(2) Uani 1 1 d D . .
B16 B 2.4437(3) 0.2845(3) 0.4290(2) 0.0339(14) Uani 1 1 d DU . .
B17 B 2.3860(2) 0.2134(3) 0.3686(3) 0.0346(18) Uani 1 1 d DU . .
B18 B 2.4585(3) 0.2046(3) 0.3064(3) 0.0429(18) Uani 1 1 d DU . .
B19 B 2.5157(2) 0.2778(3) 0.3663(2) 0.0265(14) Uani 1 1 d DU . .
B20 B 2.4727(3) 0.1952(3) 0.3997(3) 0.0354(13) Uani 1 1 d DU . .
C2 C 1.9541(3) 0.3505(3) 0.3850(3) 0.048(2) Uani 1 1 d D . .
H2 H 1.9234 0.4078 0.3853 0.057 Uiso 1 1 calc R . .
B22 B 1.9723(3) 0.3040(3) 0.3115(2) 0.035(3) Uani 1 1 d D . .
B23 B 2.0396(3) 0.3445(3) 0.3872(3) 0.028(2) Uani 1 1 d D . .
B24 B 1.9870(3) 0.2992(3) 0.4593(3) 0.038(3) Uani 1 1 d D . .
B25 B 1.9227(3) 0.2592(3) 0.3828(3) 0.045(3) Uani 1 1 d D . .
B26 B 2.0607(3) 0.2546(3) 0.3345(3) 0.035(3) Uani 1 1 d D . .
B27 B 2.0695(3) 0.2525(3) 0.4380(3) 0.034(2) Uani 1 1 d D . .
B28 B 1.9859(3) 0.1911(3) 0.4327(3) 0.036(3) Uani 1 1 d D . .
B29 B 1.9754(3) 0.1948(3) 0.3277(3) 0.028(2) Uani 1 1 d D . .
B30 B 2.0536(3) 0.1692(3) 0.3840(3) 0.028(2) Uani 1 1 d D . .

loop_
_atom_site_aniso_label
_atom_site_aniso_U_11
_atom_site_aniso_U_22
_atom_site_aniso_U_33
_atom_site_aniso_U_23
_atom_site_aniso_U_13
_atom_site_aniso_U_12
Ag1 0.0446(4) 0.0715(5) 0.0806(4) -0.0261(3) 0.0053(3) -0.0045(4)
Ag2 0.0675(5) 0.1280(7) 0.1055(5) -0.0190(5) 0.0184(4) -0.0379(6)
Ag3 0.0662(5) 0.0748(5) 0.0766(4) -0.0039(4) -0.0288(4) 0.0071(5)
N1 0.042(4) 0.071(5) 0.101(4) 0.011(4) -0.031(4) 0.022(4)
O1 0.067(4) 0.090(5) 0.089(4) 0.024(3) -0.001(3) 0.025(4)
O2 0.084(4) 0.081(4) 0.072(3) 0.037(3) -0.012(3) 0.016(4)
O3 0.063(4) 0.090(5) 0.094(3) 0.001(4) 0.026(3) 0.018(4)
O4 0.152(7) 0.402(11) 0.310(8) -0.255(7) 0.075(7) -0.169(8)
Br12 0.0638(5) 0.0402(4) 0.0508(4) -0.0073(4) 0.0092(4) -0.0150(5)
Br13 0.0428(5) 0.0851(7) 0.0674(4) -0.0130(5) 0.0234(4) 0.0065(6)
Br14 0.0358(4) 0.0796(6) 0.0341(3) -0.0050(4) -0.0060(3) -0.0080(5)
Br15 0.0563(5) 0.0687(6) 0.0384(3) 0.0041(4) 0.0211(3) -0.0024(5)
Br16 0.0800(6) 0.0822(6) 0.0244(3) -0.0029(4) 0.0031(3) -0.0232(6)
Br17 0.0528(5) 0.0717(6) 0.0528(4) 0.0117(4) 0.0007(4) -0.0322(5)
Br18 0.0568(5) 0.0525(5) 0.0586(4) -0.0190(4) 0.0028(4) 0.0073(5)
Br19 0.0261(4) 0.0731(6) 0.0603(4) 0.0048(4) -0.0053(4) -0.0053(5)
Br20 0.0603(6) 0.0525(5) 0.0675(4) 0.0231(4) -0.0160(4) -0.0029(5)
Br22 0.0704(6) 0.0837(6) 0.0380(3) 0.0208(4) 0.0010(4) 0.0235(6)
Br23 0.0764(6) 0.0369(5) 0.0730(5) 0.0028(4) 0.0150(4) -0.0031(5)
Br24 0.0627(5) 0.0728(6) 0.0457(4) -0.0145(4) 0.0179(3) 0.0102(5)
Br25 0.0283(4) 0.1138(8) 0.0690(5) 0.0078(5) 0.0059(4) 0.0089(6)
Br26 0.0480(4) 0.0569(5) 0.0562(4) 0.0081(4) 0.0273(3) 0.0073(5)
Br27 0.0409(5) 0.0629(6) 0.0527(4) 0.0002(4) -0.0122(4) 0.0018(5)
Br28 0.0521(5) 0.0581(5) 0.0428(3) 0.0133(4) 0.0115(3) -0.0090(5)
Br29 0.0653(6) 0.0744(6) 0.0414(4) -0.0120(4) -0.0032(4) -0.0166(6)
Br30 0.0484(5) 0.0385(5) 0.0549(4) 0.0037(3) 0.0136(3) 0.0116(4)
C11 0.127(9) 0.037(5) 0.073(5) -0.002(4) 0.002(5) -0.015(6)
C12 0.067(6) 0.057(5) 0.059(4) -0.024(4) 0.008(4) -0.003(5)
C13 0.098(7) 0.051(5) 0.051(4) -0.018(4) 0.007(4) 0.039(5)
C14 0.152(9) 0.092(7) 0.036(4) 0.037(4) 0.032(4) 0.044(7)
C15 0.084(6) 0.082(7) 0.077(5) -0.007(5) 0.040(4) 0.014(6)
C16 0.071(6) 0.079(7) 0.100(5) 0.001(5) -0.063(5) 0.009(6)
C21 0.062(6) 0.190(10) 0.067(4) -0.077(5) 0.004(4) -0.028(7)
C22 0.148(9) 0.097(7) 0.121(6) -0.055(6) -0.101(6) 0.068(7)
C23 0.132(10) 0.117(9) 0.097(7) 0.009(6) -0.006(7) -0.057(9)
C24 0.052(6) 0.157(10) 0.084(5) -0.018(7) -0.001(5) -0.025(7)
C25 0.104(8) 0.113(9) 0.063(5) 0.000(6) -0.013(5) -0.016(8)
C26 0.083(7) 0.133(9) 0.058(5) -0.018(5) 0.020(4) -0.044(7)
C31 0.80(3) 0.183(9) 0.074(6) 0.021(6) -0.134(10) -0.325(12)
C32 0.296(11) 0.142(7) 0.117(5) -0.110(5) -0.160(6) 0.170(7)
C33 0.351(13) 0.206(12) 0.090(4) -0.094(6) 0.153(5) -0.090(12)
C34 0.34(2) 0.104(9) 0.081(6) 0.000(7) -0.073(9) 0.044(13)
C1 0.038(4) 0.020(4) 0.037(3) -0.005(3) -0.002(3) -0.010(4)
B12 0.032(4) 0.043(5) 0.022(3) -0.020(3) 0.010(3) -0.016(4)
B13 0.031(4) 0.029(4) 0.036(3) -0.020(3) 0.023(3) -0.012(4)
B14 0.033(5) 0.070(6) 0.025(3) -0.002(4) 0.014(3) 0.014(5)
B15 0.038(5) 0.021(4) 0.017(3) -0.002(3) -0.007(3) 0.007(4)
B16 0.017(3) 0.054(3) 0.031(2) 0.0088(19) 0.0021(19) -0.012(2)
B17 0.0139(17) 0.054(4) 0.033(3) 0.009(3) -0.0106(19) 0.001(2)
B18 0.035(3) 0.052(4) 0.0416(18) -0.003(2) 0.008(2) -0.024(3)
B19 0.020(2) 0.049(3) 0.008(3) 0.005(2) -0.0037(18) -0.005(2)
B20 0.009(2) 0.049(2) 0.044(2) 0.012(2) -0.015(3) -0.006(2)
C2 0.041(4) 0.050(5) 0.056(4) -0.005(4) 0.020(3) 0.000(5)
B22 0.039(5) 0.053(6) 0.015(3) -0.004(3) 0.010(3) -0.001(5)
B23 0.030(5) 0.025(4) 0.025(3) -0.005(3) -0.008(3) 0.006(4)
B24 0.032(5) 0.040(5) 0.043(4) 0.006(4) 0.001(4) 0.022(5)
B25 0.050(5) 0.061(6) 0.027(3) 0.001(4) 0.013(3) 0.026(5)
B26 0.050(5) 0.017(4) 0.037(4) 0.005(3) -0.002(4) 0.021(5)
B27 0.059(5) 0.021(4) 0.024(3) 0.003(3) 0.012(3) 0.002(5)
B28 0.028(5) 0.054(6) 0.025(3) 0.004(4) -0.003(3) 0.022(5)
B29 0.018(4) 0.034(5) 0.032(3) -0.008(3) 0.000(3) 0.002(4)
B30 0.030(4) 0.037(5) 0.021(3) -0.001(3) 0.019(3) 0.013(4)

loop_
_atom_type_symbol
_atom_type_description
_atom_type_scat_dispersion_real
_atom_type_scat_dispersion_imag
_atom_type_scat_source
C C 0.0033 0.0016 'International Tables Vol C Tables 4.2.6.8 and 6.1.1.4'
H H 0.0000 0.0000 'International Tables Vol C Tables 4.2.6.8 and 6.1.1.4'
B B 0.0013 0.0007 'International Tables Vol C Tables 4.2.6.8 and 6.1.1.4'
Br Br -0.2901 2.4595 'International Tables Vol C Tables 4.2.6.8 and 6.1.1.4'
Ag Ag -0.8971 1.1015 'International Tables Vol C Tables 4.2.6.8 and 6.1.1.4'
O O 0.0106 0.0060 'International Tables Vol C Tables 4.2.6.8 and 6.1.1.4'
N N 0.0061 0.0033 'International Tables Vol C Tables 4.2.6.8 and 6.1.1.4'

loop_
_geom_angle_atom_site_label_1
_geom_angle_atom_site_label_2
_geom_angle_atom_site_label_3
_geom_angle
_geom_angle_site_symmetry_1
_geom_angle_site_symmetry_3
_geom_angle_publ_flag
Br17 Ag1 Br26 114.76(3) . . ?
Br17 Ag1 Br30 89.85(3) . . ?
Br26 Ag1 Br30 85.46(3) . . ?
Br17 Ag1 Br14 85.22(3) . . ?
Br26 Ag1 Br14 81.85(3) . . ?
Br30 Ag1 Br14 162.96(3) . . ?
O2 Ag2 O1 50.62(18) . . ?
O2 Ag2 Br28 125.60(13) . . ?
O1 Ag2 Br28 99.90(13) . . ?
O2 Ag2 Br25 85.44(14) . . ?
O1 Ag2 Br25 129.78(15) . . ?
Br28 Ag2 Br25 86.14(3) . . ?
O2 Ag3 O3 51.11(18) . . ?
O2 Ag3 Br20 89.35(14) . 1_455 ?
O3 Ag3 Br20 84.89(13) . 1_455 ?
O2 Ag3 Br19 80.49(12) . 1_455 ?
O3 Ag3 Br19 129.73(13) . 1_455 ?
Br20 Ag3 Br19 81.45(3) 1_455 1_455 ?
O1 N1 O3 125.0(7) . . ?
O1 N1 O2 116.1(7) . . ?
O3 N1 O2 118.8(7) . . ?
N1 O1 Ag2 95.6(4) . . ?
N1 O2 Ag2 97.5(5) . . ?
N1 O2 Ag3 95.7(4) . . ?
Ag2 O2 Ag3 166.7(2) . . ?
N1 O3 Ag3 93.6(4) . . ?
C34 O4 C31 110.2(11) . . ?
B14 Br14 Ag1 100.41(15) . . ?
B17 Br17 Ag1 107.26(14) . . ?
B19 Br19 Ag3 90.31(14) . 1_655 ?
B20 Br20 Ag3 89.89(15) . 1_655 ?
B25 Br25 Ag2 100.48(16) . . ?
B26 Br26 Ag1 104.73(15) . . ?
B28 Br28 Ag2 104.15(15) . . ?
B30 Br30 Ag1 97.32(16) . . ?
C12 C11 C16 121.9(6) . . ?
C11 C12 C13 116.9(6) . . ?
C14 C13 C12 121.0(6) . . ?
C15 C14 C13 119.6(6) . . ?
C14 C15 C16 122.3(6) . . ?
C15 C16 C11 118.1(6) . . ?
C22 C21 C26 122.9(7) . . ?
C21 C22 C23 116.3(7) . . ?
C24 C23 C22 119.8(7) . . ?
C25 C24 C23 119.8(7) . . ?
C24 C25 C26 123.3(7) . . ?
C25 C26 C21 117.2(7) . . ?
O4 C31 C32 100.2(8) . . ?
C33 C32 C31 110.7(10) . . ?
C32 C33 C34 104.5(10) . . ?
O4 C34 C33 107.3(9) . . ?
B12 C1 B15 69.9(3) . . ?
B12 C1 B13 71.0(3) . . ?
B15 C1 B13 108.5(3) . . ?
B12 C1 B14 109.9(3) . . ?
B15 C1 B14 69.6(3) . . ?
B13 C1 B14 71.1(3) . . ?
C1 B12 B19 109.0(3) . . ?
C1 B12 B15 55.2(3) . . ?
B19 B12 B15 59.4(2) . . ?
C1 B12 B16 107.2(3) . . ?
B19 B12 B16 61.1(3) . . ?
B15 B12 B16 100.7(3) . . ?
C1 B12 B13 54.8(3) . . ?
B19 B12 B13 102.7(3) . . ?
B15 B12 B13 89.8(3) . . ?
B16 B12 B13 58.6(2) . . ?
C1 B12 Br12 122.0(3) . . ?
B19 B12 Br12 121.3(3) . . ?
B15 B12 Br12 132.9(3) . . ?
B16 B12 Br12 120.9(3) . . ?
B13 B12 Br12 129.1(3) . . ?
C1 B13 B16 108.2(3) . . ?
C1 B13 B17 107.8(3) . . ?
B16 B13 B17 61.4(3) . . ?
C1 B13 B12 54.2(2) . . ?
B16 B13 B12 60.4(3) . . ?
B17 B13 B12 103.0(3) . . ?
C1 B13 B14 55.1(3) . . ?
B16 B13 B14 101.4(3) . . ?
B17 B13 B14 58.4(3) . . ?
B12 B13 B14 89.8(3) . . ?
C1 B13 Br13 119.3(3) . . ?
B16 B13 Br13 124.5(3) . . ?
B17 B13 Br13 122.0(3) . . ?
B12 B13 Br13 131.1(3) . . ?
B14 B13 Br13 128.3(3) . . ?
C1 B14 B17 107.1(3) . . ?
C1 B14 B18 106.9(3) . . ?
B17 B14 B18 62.1(3) . . ?
C1 B14 B15 54.4(3) . . ?
B17 B14 B15 101.9(3) . . ?
B18 B14 B15 58.5(3) . . ?
C1 B14 B13 53.8(3) . . ?
B17 B14 B13 58.8(3) . . ?
B18 B14 B13 101.3(3) . . ?
B15 B14 B13 88.5(3) . . ?
C1 B14 Br14 120.8(3) . . ?
B17 B14 Br14 122.8(3) . . ?
B18 B14 Br14 122.9(3) . . ?
B15 B14 Br14 130.4(3) . . ?
B13 B14 Br14 131.2(3) . . ?
C1 B15 B18 109.5(4) . . ?
C1 B15 B19 109.2(3) . . ?
B18 B15 B19 62.4(3) . . ?
C1 B15 B12 54.9(3) . . ?
B18 B15 B12 103.7(3) . . ?
B19 B15 B12 59.9(2) . . ?
C1 B15 B14 56.0(3) . . ?
B18 B15 B14 59.8(3) . . ?
B19 B15 B14 104.4(3) . . ?
B12 B15 B14 91.9(3) . . ?
C1 B15 Br15 117.5(3) . . ?
B18 B15 Br15 125.1(3) . . ?
B19 B15 Br15 121.0(3) . . ?
B12 B15 Br15 125.7(3) . . ?
B14 B15 Br15 130.8(3) . . ?
B20 B16 B13 111.6(3) . . ?
B20 B16 B12 111.2(3) . . ?
B13 B16 B12 61.0(3) . . ?
B20 B16 B17 57.2(3) . . ?
B13 B16 B17 59.3(3) . . ?
B12 B16 B17 101.9(3) . . ?
B20 B16 B19 57.9(3) . . ?
B13 B16 B19 102.6(3) . . ?
B12 B16 B19 58.6(3) . . ?
B17 B16 B19 91.7(3) . . ?
B20 B16 Br16 120.6(3) . . ?
B13 B16 Br16 119.0(3) . . ?
B12 B16 Br16 119.1(3) . . ?
B17 B16 Br16 131.6(3) . . ?
B19 B16 Br16 130.4(3) . . ?
B20 B17 B14 110.6(4) . . ?
B20 B17 B13 110.3(3) . . ?
B14 B17 B13 62.8(3) . . ?
B20 B17 B16 55.7(3) . . ?
B14 B17 B16 103.0(3) . . ?
B13 B17 B16 59.3(3) . . ?
B20 B17 B18 55.8(3) . . ?
B14 B17 B18 59.2(3) . . ?
B13 B17 B18 102.0(3) . . ?
B16 B17 B18 88.7(3) . . ?
B20 B17 Br17 117.3(3) . . ?
B14 B17 Br17 122.2(3) . . ?
B13 B17 Br17 122.2(3) . . ?
B16 B17 Br17 130.0(3) . . ?
B18 B17 Br17 131.1(3) . . ?
B20 B18 B15 111.4(3) . . ?
B20 B18 B14 111.1(4) . . ?
B15 B18 B14 61.7(3) . . ?
B20 B18 B19 57.7(3) . . ?
B15 B18 B19 59.2(2) . . ?
B14 B18 B19 103.4(3) . . ?
B20 B18 B17 56.8(3) . . ?
B15 B18 B17 101.6(3) . . ?
B14 B18 B17 58.7(3) . . ?
B19 B18 B17 91.2(3) . . ?
B20 B18 Br18 119.6(3) . . ?
B15 B18 Br18 121.3(3) . . ?
B14 B18 Br18 118.2(3) . . ?
B19 B18 Br18 132.2(3) . . ?
B17 B18 Br18 129.4(3) . . ?
B20 B19 B15 108.6(3) . . ?
B20 B19 B12 110.2(3) . . ?
B15 B19 B12 60.7(2) . . ?
B20 B19 B16 55.2(3) . . ?
B15 B19 B16 100.9(3) . . ?
B12 B19 B16 60.2(3) . . ?
B20 B19 B18 55.5(3) . . ?
B15 B19 B18 58.3(2) . . ?
B12 B19 B18 101.4(3) . . ?
B16 B19 B18 88.4(3) . . ?
B20 B19 Br19 119.8(3) . . ?
B15 B19 Br19 122.4(3) . . ?
B12 B19 Br19 121.1(3) . . ?
B16 B19 Br19 131.3(3) . . ?
B18 B19 Br19 131.5(3) . . ?
B16 B20 B18 102.5(3) . . ?
B16 B20 B17 67.0(3) . . ?
B18 B20 B17 67.4(3) . . ?
B16 B20 B19 66.9(3) . . ?
B18 B20 B19 66.8(3) . . ?
B17 B20 B19 102.9(3) . . ?
B16 B20 Br20 125.3(3) . . ?
B18 B20 Br20 132.2(4) . . ?
B17 B20 Br20 129.5(3) . . ?
B19 B20 Br20 127.4(3) . . ?
B22 C2 B25 69.5(3) . . ?
B22 C2 B23 71.4(3) . . ?
B25 C2 B23 108.0(4) . . ?
B22 C2 B24 109.4(4) . . ?
B25 C2 B24 69.3(3) . . ?
B23 C2 B24 70.4(3) . . ?
C2 B22 B29 110.1(3) . . ?
C2 B22 B25 55.5(3) . . ?
B29 B22 B25 60.1(3) . . ?
C2 B22 B26 107.3(3) . . ?
B29 B22 B26 61.5(3) . . ?
B25 B22 B26 100.9(3) . . ?
C2 B22 B23 54.8(3) . . ?
B29 B22 B23 103.0(3) . . ?
B25 B22 B23 89.5(3) . . ?
B26 B22 B23 58.4(3) . . ?
C2 B22 Br22 120.4(3) . . ?
B29 B22 Br22 121.5(3) . . ?
B25 B22 Br22 132.5(3) . . ?
B26 B22 Br22 121.8(3) . . ?
B23 B22 Br22 129.0(3) . . ?
C2 B23 B27 108.4(4) . . ?
C2 B23 B26 108.4(3) . . ?
B27 B23 B26 61.2(3) . . ?
C2 B23 B22 53.9(3) . . ?
B27 B23 B22 102.6(3) . . ?
B26 B23 B22 60.4(3) . . ?
C2 B23 B24 55.4(3) . . ?
B27 B23 B24 58.9(3) . . ?
B26 B23 B24 101.9(3) . . ?
B22 B23 B24 89.6(3) . . ?
C2 B23 Br23 118.0(3) . . ?
B27 B23 Br23 123.7(3) . . ?
B26 B23 Br23 124.2(3) . . ?
B22 B23 Br23 129.7(3) . . ?
B24 B23 Br23 129.0(3) . . ?
C2 B24 B27 107.3(4) . . ?
C2 B24 B28 106.9(3) . . ?
B27 B24 B28 61.5(3) . . ?
C2 B24 B25 54.5(3) . . ?
B27 B24 B25 101.6(3) . . ?
B28 B24 B25 58.5(3) . . ?
C2 B24 B23 54.2(3) . . ?
B27 B24 B23 59.0(3) . . ?
B28 B24 B23 101.1(3) . . ?
B25 B24 B23 88.8(3) . . ?
C2 B24 Br24 120.1(3) . . ?
B27 B24 Br24 122.8(3) . . ?
B28 B24 Br24 124.1(3) . . ?
B25 B24 Br24 131.0(3) . . ?
B23 B24 Br24 129.9(3) . . ?
C2 B25 B28 110.1(4) . . ?
C2 B25 B29 109.2(4) . . ?
B28 B25 B29 62.6(3) . . ?
C2 B25 B22 55.0(3) . . ?
B28 B25 B22 103.6(3) . . ?
B29 B25 B22 59.5(3) . . ?
C2 B25 B24 56.2(3) . . ?
B28 B25 B24 60.3(3) . . ?
B29 B25 B24 104.9(3) . . ?
B22 B25 B24 92.0(3) . . ?
C2 B25 Br25 118.3(3) . . ?
B28 B25 Br25 122.9(3) . . ?
B29 B25 Br25 121.4(3) . . ?
B22 B25 Br25 128.0(3) . . ?
B24 B25 Br25 129.1(3) . . ?
B30 B26 B23 111.2(3) . . ?
B30 B26 B27 56.7(3) . . ?
B23 B26 B27 59.3(3) . . ?
B30 B26 B22 110.9(4) . . ?
B23 B26 B22 61.2(3) . . ?
B27 B26 B22 101.9(3) . . ?
B30 B26 B29 58.5(3) . . ?
B23 B26 B29 102.6(3) . . ?
B27 B26 B29 91.9(3) . . ?
B22 B26 B29 58.0(3) . . ?
B30 B26 Br26 122.6(3) . . ?
B23 B26 Br26 119.0(3) . . ?
B27 B26 Br26 134.8(3) . . ?
B22 B26 Br26 116.2(3) . . ?
B29 B26 Br26 128.1(3) . . ?
B30 B27 B23 110.9(3) . . ?
B30 B27 B24 111.2(4) . . ?
B23 B27 B24 62.2(3) . . ?
B30 B27 B26 56.2(3) . . ?
B23 B27 B26 59.5(3) . . ?
B24 B27 B26 103.0(3) . . ?
B30 B27 B28 55.9(3) . . ?
B23 B27 B28 102.0(3) . . ?
B24 B27 B28 59.6(3) . . ?
B26 B27 B28 88.9(3) . . ?
B30 B27 Br27 119.8(3) . . ?
B23 B27 Br27 120.8(3) . . ?
B24 B27 Br27 118.7(3) . . ?
B26 B27 Br27 132.5(3) . . ?
B28 B27 Br27 130.6(3) . . ?
B30 B28 B25 112.0(3) . . ?
B30 B28 B24 110.9(4) . . ?
B25 B28 B24 61.2(3) . . ?
B30 B28 B27 56.4(3) . . ?
B25 B28 B27 101.6(3) . . ?
B24 B28 B27 58.8(3) . . ?
B30 B28 B29 58.5(3) . . ?
B25 B28 B29 59.3(3) . . ?
B24 B28 B29 103.2(3) . . ?
B27 B28 B29 91.4(3) . . ?
B30 B28 Br28 119.8(3) . . ?
B25 B28 Br28 120.4(3) . . ?
B24 B28 Br28 118.7(3) . . ?
B27 B28 Br28 130.4(3) . . ?
B29 B28 Br28 131.4(3) . . ?
B30 B29 B22 109.9(3) . . ?
B30 B29 B25 107.6(3) . . ?
B22 B29 B25 60.4(3) . . ?
B30 B29 B28 54.8(3) . . ?
B22 B29 B28 101.0(3) . . ?
B25 B29 B28 58.1(3) . . ?
B30 B29 B26 54.8(3) . . ?
B22 B29 B26 60.6(3) . . ?
B25 B29 B26 100.5(3) . . ?
B28 B29 B26 87.8(3) . . ?
B30 B29 Br29 119.0(3) . . ?
B22 B29 Br29 122.5(3) . . ?
B25 B29 Br29 123.6(3) . . ?
B28 B29 Br29 130.9(3) . . ?
B26 B29 Br29 131.4(3) . . ?
B28 B30 B26 102.4(4) . . ?
B28 B30 B27 67.7(3) . . ?
B26 B30 B27 67.1(3) . . ?
B28 B30 B29 66.7(3) . . ?
B26 B30 B29 66.6(3) . . ?
B27 B30 B29 102.9(4) . . ?
B28 B30 Br30 128.7(3) . . ?
B26 B30 Br30 128.9(3) . . ?
B27 B30 Br30 128.5(3) . . ?
B29 B30 Br30 128.5(3) . . ?

loop_
_geom_bond_atom_site_label_1
_geom_bond_atom_site_label_2
_geom_bond_distance
_geom_bond_site_symmetry_2
_geom_bond_publ_flag
Ag1 Br17 2.7123(10) . ?
Ag1 Br26 2.7516(11) . ?
Ag1 Br30 3.0032(11) . ?
Ag1 Br14 3.0167(11) . ?
Ag2 O2 2.455(6) . ?
Ag2 O1 2.531(6) . ?
Ag2 Br28 2.7382(12) . ?
Ag2 Br25 2.9122(15) . ?
Ag3 O2 2.473(6) . ?
Ag3 O3 2.549(6) . ?
Ag3 Br20 2.8697(11) 1_455 ?
Ag3 Br19 3.0070(10) 1_455 ?
N1 O1 1.227(9) . ?
N1 O3 1.232(9) . ?
N1 O2 1.287(8) . ?
O4 C34 1.447(16) . ?
O4 C31 1.475(17) . ?
Br12 B12 1.888(5) . ?
Br13 B13 1.912(5) . ?
Br14 B14 1.918(5) . ?
Br15 B15 1.931(5) . ?
Br16 B16 1.942(4) . ?
Br17 B17 1.940(5) . ?
Br18 B18 1.941(5) . ?
Br19 B19 1.889(4) . ?
Br19 Ag3 3.0070(10) 1_655 ?
Br20 B20 1.940(5) . ?
Br20 Ag3 2.8697(11) 1_655 ?
Br22 B22 1.926(4) . ?
Br23 B23 1.907(5) . ?
Br24 B24 1.905(5) . ?
Br25 B25 1.961(5) . ?
Br26 B26 1.929(5) . ?
Br27 B27 1.915(5) . ?
Br28 B28 1.952(5) . ?
Br29 B29 1.903(5) . ?
Br30 B30 1.908(5) . ?
C11 C12 1.360(8) . ?
C11 C16 1.374(8) . ?
C12 C13 1.392(8) . ?
C13 C14 1.360(8) . ?
C14 C15 1.322(8) . ?
C15 C16 1.350(8) . ?
C21 C22 1.357(9) . ?
C21 C26 1.371(9) . ?
C22 C23 1.392(9) . ?
C23 C24 1.366(10) . ?
C24 C25 1.315(9) . ?
C25 C26 1.330(9) . ?
C31 C32 1.49(2) . ?
C32 C33 1.471(14) . ?
C33 C34 1.476(19) . ?
C1 B12 1.596(6) . ?
C1 B15 1.602(7) . ?
C1 B13 1.608(6) . ?
C1 B14 1.633(7) . ?
B12 B19 1.817(7) . ?
B12 B15 1.831(6) . ?
B12 B16 1.847(7) . ?
B12 B13 1.860(7) . ?
B13 B16 1.814(6) . ?
B13 B17 1.813(7) . ?
B13 B14 1.885(6) . ?
B14 B17 1.804(6) . ?
B14 B18 1.814(7) . ?
B14 B15 1.847(7) . ?
B15 B18 1.790(7) . ?
B15 B19 1.807(6) . ?
B16 B20 1.663(7) . ?
B16 B17 1.853(6) . ?
B16 B19 1.864(7) . ?
B17 B20 1.692(7) . ?
B17 B18 1.867(7) . ?
B18 B20 1.672(7) . ?
B18 B19 1.865(6) . ?
B19 B20 1.716(7) . ?
C2 B22 1.593(7) . ?
C2 B25 1.602(7) . ?
C2 B23 1.611(7) . ?
C2 B24 1.636(7) . ?
B22 B29 1.806(7) . ?
B22 B25 1.821(7) . ?
B22 B26 1.855(7) . ?
B22 B23 1.869(6) . ?
B23 B27 1.813(7) . ?
B23 B26 1.815(7) . ?
B23 B24 1.871(7) . ?
B24 B27 1.811(7) . ?
B24 B28 1.827(7) . ?
B24 B25 1.842(7) . ?
B25 B28 1.792(7) . ?
B25 B29 1.816(7) . ?
B26 B30 1.667(7) . ?
B26 B27 1.846(6) . ?
B26 B29 1.872(7) . ?
B27 B30 1.677(7) . ?
B27 B28 1.861(7) . ?
B28 B30 1.667(7) . ?
B28 B29 1.874(6) . ?
B29 B30 1.739(7) . ?
